data_4515933
loop_
_publ_author_name
'Reddy, Chatrala Ravikumar'
'Sridhar, Balasubramanian'
'V Subba Reddy, Basi'

_publ_section_title
;
 Ru(II)-Catalyzed Oxidative Functionalization of
 Arylhydrazine-1,2-dicarboxylates with Internal Alkynes for the Synthesis
 of Enecarbamates.
;
_journal_issue 8
_journal_name_full 'ACS omega'
_journal_page_first 9746
_journal_page_last 9753
_journal_paper_doi 10.1021/acsomega.8b01118
_journal_volume 3
_journal_year 2018
_chemical_formula_moiety 'C24 H30 N2 O4'
_chemical_formula_sum 'C24 H30 N2 O4'
_chemical_formula_weight 410.50
_space_group_crystal_system triclinic
_space_group_IT_number 2
_space_group_name_Hall '-P 1'
_space_group_name_H-M_alt 'P -1'
_atom_sites_solution_hydrogens mixed
_audit_creation_method SHELXL-2014/7
_cell_angle_alpha 70.3940(10)
_cell_angle_beta 75.0410(10)
_cell_angle_gamma 79.8620(10)
_cell_formula_units_Z 2
_cell_length_a 8.0473(6)
_cell_length_b 11.4044(9)
_cell_length_c 13.7456(11)
_cell_measurement_reflns_used 6241
_cell_measurement_temperature 294(2)
_cell_measurement_theta_max 28.20
_cell_measurement_theta_min 2.63
_cell_volume 1142.53(15)
_computing_cell_refinement 'SAINT (Bruker, 2001)'
_computing_data_collection 'SMART (Bruker, 2001)'
_computing_data_reduction 'SAINT (Bruker, 2001)'
_computing_molecular_graphics 'SHELXL2014 (Sheldrick, 2015)'
_computing_publication_material 'SHELXL2014 (Sheldrick, 2015)'
_computing_structure_refinement 'SHELXL-2014/7 (Sheldrick, 2015)'
_computing_structure_solution 'SHELXL-2014/7 (Sheldrick, 2015)'
_diffrn_ambient_temperature 294(2)
_diffrn_measured_fraction_theta_full 0.997
_diffrn_measured_fraction_theta_max 0.944
_diffrn_measurement_device_type 'Bruker SMART APEX CCD area-detector'
_diffrn_measurement_method \w
_diffrn_radiation_type MoK\a
_diffrn_radiation_wavelength 0.71073
_diffrn_reflns_av_R_equivalents 0.0170
_diffrn_reflns_av_unetI/netI 0.0181
_diffrn_reflns_Laue_measured_fraction_full 0.997
_diffrn_reflns_Laue_measured_fraction_max 0.944
_diffrn_reflns_limit_h_max 10
_diffrn_reflns_limit_h_min -10
_diffrn_reflns_limit_k_max 15
_diffrn_reflns_limit_k_min -15
_diffrn_reflns_limit_l_max 17
_diffrn_reflns_limit_l_min -18
_diffrn_reflns_number 13398
_diffrn_reflns_point_group_measured_fraction_full 0.997
_diffrn_reflns_point_group_measured_fraction_max 0.944
_diffrn_reflns_theta_full 25.242
_diffrn_reflns_theta_max 28.284
_diffrn_reflns_theta_min 2.086
_exptl_absorpt_coefficient_mu 0.081
_exptl_absorpt_correction_T_max 0.99
_exptl_absorpt_correction_T_min 0.97
_exptl_absorpt_process_details 'SADABS; Bruker,2001'
_exptl_crystal_colour colorless
_exptl_crystal_density_diffrn 1.193
_exptl_crystal_description needle
_exptl_crystal_F_000 440
_exptl_crystal_size_max 0.180
_exptl_crystal_size_mid 0.080
_exptl_crystal_size_min 0.060
_refine_diff_density_max 0.884
_refine_diff_density_min -0.506
_refine_diff_density_rms 0.049
_refine_ls_extinction_method none
_refine_ls_goodness_of_fit_ref 1.078
_refine_ls_hydrogen_treatment mixed
_refine_ls_matrix_type full
_refine_ls_number_parameters 280
_refine_ls_number_reflns 5359
_refine_ls_number_restraints 0
_refine_ls_restrained_S_all 1.078
_refine_ls_R_factor_all 0.0766
_refine_ls_R_factor_gt 0.0656
_refine_ls_shift/su_max 0.044
_refine_ls_shift/su_mean 0.003
_refine_ls_structure_factor_coef Fsqd
_refine_ls_weighting_details 'w=1/[\s^2^(Fo^2^)+(0.1021P)^2^+0.3469P] where P=(Fo^2^+2Fc^2^)/3'
_refine_ls_weighting_scheme calc
_refine_ls_wR_factor_gt 0.1908
_refine_ls_wR_factor_ref 0.2023
_reflns_Friedel_coverage 0.000
_reflns_number_gt 4282
_reflns_number_total 5359
_reflns_threshold_expression 'I > 2\s(I)'
_cod_data_source_file ao8b01118_si_001.cif
_cod_data_source_block BD17m
_cod_database_code 4515933
_shelx_shelxl_version_number 2014/7
_shelx_space_group_comment
;
The symmetry employed for this shelxl refinement is uniquely defined
by the following loop, which should always be used as a source of
symmetry information in preference to the above space-group names.
They are only intended as comments.
;
_shelx_estimated_absorpt_t_min 0.986
_shelx_estimated_absorpt_t_max 0.995

loop_
_space_group_symop_operation_xyz
'x, y, z'
'-x, -y, -z'

loop_
_atom_site_label
_atom_site_type_symbol
_atom_site_fract_x
_atom_site_fract_y
_atom_site_fract_z
_atom_site_U_iso_or_equiv
_atom_site_adp_type
_atom_site_occupancy
_atom_site_site_symmetry_order
_atom_site_calc_flag
_atom_site_refinement_flags_posn
_atom_site_refinement_flags_adp
C1 C 0.1750(2) 0.51342(16) 0.20715(12) 0.0413(3) Uani 1 1 d . .
C2 C 0.1100(2) 0.63241(16) 0.15370(13) 0.0429(4) Uani 1 1 d . .
C3 C 0.1262(2) 0.66062(17) 0.04491(13) 0.0473(4) Uani 1 1 d . .
H3 H 0.0839 0.7397 0.0075 0.057 Uiso 1 1 calc R U
C4 C 0.2032(2) 0.57522(17) -0.00992(13) 0.0457(4) Uani 1 1 d . .
C5 C 0.2702(2) 0.45709(16) 0.04510(13) 0.0445(4) Uani 1 1 d . .
C6 C 0.2537(2) 0.42754(16) 0.15350(13) 0.0442(4) Uani 1 1 d . .
H6 H 0.2963 0.3486 0.1910 0.053 Uiso 1 1 calc R U
C7 C 0.2731(2) 0.46983(16) 0.37453(13) 0.0442(4) Uani 1 1 d . .
C8 C 0.5524(3) 0.5202(3) 0.3549(2) 0.0860(8) Uani 1 1 d . .
H8A H 0.5094 0.5803 0.3927 0.129 Uiso 1 1 calc R U
H8B H 0.6517 0.5486 0.3006 0.129 Uiso 1 1 calc R U
H8C H 0.5844 0.4412 0.4029 0.129 Uiso 1 1 calc R U
C9 C -0.0035(3) 0.3003(2) 0.41415(15) 0.0595(5) Uani 1 1 d . .
C10 C -0.1804(7) 0.1404(4) 0.5153(3) 0.1327(16) Uani 1 1 d . .
H10A H -0.1761 0.1125 0.4560 0.199 Uiso 1 1 calc R U
H10B H -0.2906 0.1273 0.5631 0.199 Uiso 1 1 calc R U
H10C H -0.0903 0.0940 0.5511 0.199 Uiso 1 1 calc R U
C11 C 0.0227(2) 0.72772(16) 0.20807(13) 0.0455(4) Uani 1 1 d . .
C12 C -0.1363(2) 0.77754(18) 0.19722(15) 0.0515(4) Uani 1 1 d . .
H12 H -0.1866 0.7481 0.1572 0.062 Uiso 1 1 calc R U
C13 C -0.2414(2) 0.87481(18) 0.24211(15) 0.0501(4) Uani 1 1 d . .
C14 C -0.2728(3) 0.8615(2) 0.34891(16) 0.0624(5) Uani 1 1 d . .
H14 H -0.2325 0.7879 0.3951 0.075 Uiso 1 1 calc R U
C15 C -0.3640(3) 0.9572(2) 0.3872(2) 0.0779(7) Uani 1 1 d . .
H15 H -0.3810 0.9485 0.4587 0.094 Uiso 1 1 calc R U
C16 C -0.4293(4) 1.0640(2) 0.3218(2) 0.0822(7) Uani 1 1 d . .
H16 H -0.4920 1.1272 0.3487 0.099 Uiso 1 1 calc R U
C17 C -0.4021(3) 1.0779(2) 0.2164(2) 0.0798(7) Uani 1 1 d . .
H17 H -0.4465 1.1508 0.1713 0.096 Uiso 1 1 calc R U
C18 C -0.3089(3) 0.9839(2) 0.17665(19) 0.0673(6) Uani 1 1 d . .
H18 H -0.2913 0.9941 0.1048 0.081 Uiso 1 1 calc R U
C19 C 0.1270(3) 0.7708(2) 0.26463(17) 0.0593(5) Uani 1 1 d . .
H19A H 0.1686 0.6986 0.3173 0.071 Uiso 1 1 calc R U
H19B H 0.0522 0.8262 0.3013 0.071 Uiso 1 1 calc R U
C20 C 0.2806(4) 0.8384(4) 0.1909(3) 0.1251(17) Uani 1 1 d . .
H20A H 0.3417 0.7917 0.1427 0.150 Uiso 1 1 calc R U
H20B H 0.3596 0.8424 0.2321 0.150 Uiso 1 1 calc R U
C21 C 0.2176(7) 0.9827(6) 0.1218(3) 0.154(2) Uani 1 1 d . .
H21A H 0.3170 1.0200 0.0710 0.184 Uiso 1 1 calc R U
H21B H 0.1355 0.9782 0.0827 0.184 Uiso 1 1 calc R U
C22 C 0.1358(6) 1.0650(4) 0.1899(4) 0.1277(14) Uani 1 1 d . .
H22A H 0.0314 1.0327 0.2362 0.192 Uiso 1 1 calc R U
H22B H 0.1093 1.1482 0.1460 0.192 Uiso 1 1 calc R U
H22C H 0.2144 1.0668 0.2313 0.192 Uiso 1 1 calc R U
C23 C 0.2129(3) 0.6112(2) -0.12751(15) 0.0623(5) Uani 1 1 d . .
H23A H 0.1602 0.6951 -0.1516 0.093 Uiso 1 1 calc R U
H23B H 0.1530 0.5549 -0.1414 0.093 Uiso 1 1 calc R U
H23C H 0.3318 0.6065 -0.1641 0.093 Uiso 1 1 calc R U
C24 C 0.3572(3) 0.3616(2) -0.01085(16) 0.0588(5) Uani 1 1 d . .
H24A H 0.4010 0.2884 0.0385 0.088 Uiso 1 1 calc R U
H24B H 0.4509 0.3965 -0.0670 0.088 Uiso 1 1 calc R U
H24C H 0.2749 0.3393 -0.0396 0.088 Uiso 1 1 calc R U
N1 N 0.15049(18) 0.47519(14) 0.32073(10) 0.0445(3) Uani 1 1 d . .
N2 N -0.0041(2) 0.42760(16) 0.37901(12) 0.0512(4) Uani 1 1 d . .
O1 O 0.24860(17) 0.43915(13) 0.47000(9) 0.0560(3) Uani 1 1 d . .
O2 O 0.42014(16) 0.50617(15) 0.30762(10) 0.0580(4) Uani 1 1 d . .
O3 O 0.1128(3) 0.22779(16) 0.38887(15) 0.0851(5) Uani 1 1 d . .
O4 O -0.1564(2) 0.27166(18) 0.47861(13) 0.0827(5) Uani 1 1 d . .
H2 H -0.071(3) 0.470(2) 0.4154(17) 0.053(6) Uiso 1 1 d . .

loop_
_atom_site_aniso_label
_atom_site_aniso_U_11
_atom_site_aniso_U_22
_atom_site_aniso_U_33
_atom_site_aniso_U_23
_atom_site_aniso_U_13
_atom_site_aniso_U_12
C1 0.0379(7) 0.0535(9) 0.0362(7) -0.0184(7) -0.0075(6) -0.0052(6)
C2 0.0406(8) 0.0522(9) 0.0415(8) -0.0228(7) -0.0086(6) -0.0020(7)
C3 0.0505(9) 0.0519(9) 0.0411(8) -0.0173(7) -0.0128(7) 0.0012(7)
C4 0.0444(8) 0.0589(10) 0.0383(8) -0.0214(7) -0.0068(7) -0.0067(7)
C5 0.0407(8) 0.0544(9) 0.0450(9) -0.0251(7) -0.0057(7) -0.0069(7)
C6 0.0426(8) 0.0487(9) 0.0439(8) -0.0183(7) -0.0100(7) -0.0017(7)
C7 0.0441(8) 0.0516(9) 0.0376(8) -0.0180(7) -0.0082(6) 0.0012(7)
C8 0.0540(12) 0.154(3) 0.0633(13) -0.0401(15) -0.0158(10) -0.0260(14)
C9 0.0697(13) 0.0689(13) 0.0460(10) -0.0196(9) -0.0104(9) -0.0211(10)
C10 0.194(4) 0.126(3) 0.092(2) -0.025(2) -0.002(2) -0.109(3)
C11 0.0492(9) 0.0500(9) 0.0412(8) -0.0217(7) -0.0083(7) -0.0014(7)
C12 0.0498(9) 0.0610(11) 0.0524(10) -0.0295(8) -0.0127(8) -0.0005(8)
C13 0.0426(9) 0.0563(10) 0.0557(10) -0.0262(8) -0.0083(7) -0.0010(7)
C14 0.0671(12) 0.0562(11) 0.0527(11) -0.0176(8) 0.0025(9) 0.0013(9)
C15 0.0856(16) 0.0755(15) 0.0628(13) -0.0331(11) 0.0092(12) 0.0040(12)
C16 0.0787(16) 0.0697(15) 0.0949(19) -0.0430(14) -0.0016(13) 0.0112(12)
C17 0.0776(15) 0.0646(14) 0.0930(18) -0.0246(12) -0.0283(14) 0.0196(11)
C18 0.0663(13) 0.0760(14) 0.0622(12) -0.0265(11) -0.0227(10) 0.0110(11)
C19 0.0604(11) 0.0645(12) 0.0686(12) -0.0381(10) -0.0256(10) 0.0067(9)
C20 0.0585(14) 0.208(4) 0.167(4) -0.145(4) 0.0113(18) -0.039(2)
C21 0.157(4) 0.252(6) 0.0583(17) -0.001(3) -0.016(2) -0.140(4)
C22 0.146(4) 0.100(3) 0.127(3) 0.004(2) -0.048(3) -0.036(2)
C23 0.0737(13) 0.0748(13) 0.0407(9) -0.0239(9) -0.0109(9) -0.0027(10)
C24 0.0662(12) 0.0629(11) 0.0547(11) -0.0335(9) -0.0075(9) -0.0026(9)
N1 0.0405(7) 0.0587(8) 0.0355(7) -0.0169(6) -0.0057(5) -0.0066(6)
N2 0.0435(8) 0.0633(10) 0.0463(8) -0.0209(7) -0.0015(6) -0.0076(7)
O1 0.0582(8) 0.0722(9) 0.0357(6) -0.0162(6) -0.0101(5) -0.0021(6)
O2 0.0428(6) 0.0956(10) 0.0403(6) -0.0251(6) -0.0078(5) -0.0118(6)
O3 0.1092(14) 0.0627(10) 0.0800(11) -0.0284(8) -0.0071(10) -0.0059(9)
O4 0.0843(11) 0.1012(13) 0.0644(10) -0.0171(9) -0.0025(8) -0.0496(10)

loop_
_atom_type_symbol
_atom_type_description
_atom_type_scat_dispersion_real
_atom_type_scat_dispersion_imag
_atom_type_scat_source
C C 0.0033 0.0016 'International Tables Vol C Tables 4.2.6.8 and 6.1.1.4'
H H 0.0000 0.0000 'International Tables Vol C Tables 4.2.6.8 and 6.1.1.4'
N N 0.0061 0.0033 'International Tables Vol C Tables 4.2.6.8 and 6.1.1.4'
O O 0.0106 0.0060 'International Tables Vol C Tables 4.2.6.8 and 6.1.1.4'

loop_
_geom_angle_atom_site_label_1
_geom_angle_atom_site_label_2
_geom_angle_atom_site_label_3
_geom_angle
C6 C1 C2 120.90(15)
C6 C1 N1 119.16(15)
C2 C1 N1 119.81(14)
C1 C2 C3 117.14(14)
C1 C2 C11 122.89(14)
C3 C2 C11 119.97(15)
C4 C3 C2 122.71(16)
C4 C3 H3 118.6
C2 C3 H3 118.6
C3 C4 C5 119.12(15)
C3 C4 C23 119.87(17)
C5 C4 C23 121.01(15)
C6 C5 C4 118.72(15)
C6 C5 C24 120.02(16)
C4 C5 C24 121.25(16)
C1 C6 C5 121.40(16)
C1 C6 H6 119.3
C5 C6 H6 119.3
O1 C7 O2 125.40(16)
O1 C7 N1 124.06(16)
O2 C7 N1 110.52(14)
O2 C8 H8A 109.5
O2 C8 H8B 109.5
H8A C8 H8B 109.5
O2 C8 H8C 109.5
H8A C8 H8C 109.5
H8B C8 H8C 109.5
O3 C9 O4 126.3(2)
O3 C9 N2 125.4(2)
O4 C9 N2 108.3(2)
O4 C10 H10A 109.5
O4 C10 H10B 109.5
H10A C10 H10B 109.5
O4 C10 H10C 109.5
H10A C10 H10C 109.5
H10B C10 H10C 109.5
C12 C11 C2 118.77(15)
C12 C11 C19 123.27(16)
C2 C11 C19 117.73(15)
C11 C12 C13 126.77(16)
C11 C12 H12 116.6
C13 C12 H12 116.6
C14 C13 C18 118.08(18)
C14 C13 C12 121.83(18)
C18 C13 C12 120.08(18)
C15 C14 C13 120.2(2)
C15 C14 H14 119.9
C13 C14 H14 119.9
C16 C15 C14 121.0(2)
C16 C15 H15 119.5
C14 C15 H15 119.5
C15 C16 C17 119.6(2)
C15 C16 H16 120.2
C17 C16 H16 120.2
C16 C17 C18 120.1(2)
C16 C17 H17 120.0
C18 C17 H17 120.0
C17 C18 C13 121.0(2)
C17 C18 H18 119.5
C13 C18 H18 119.5
C11 C19 C20 113.34(19)
C11 C19 H19A 108.9
C20 C19 H19A 108.9
C11 C19 H19B 108.9
C20 C19 H19B 108.9
H19A C19 H19B 107.7
C19 C20 C21 111.3(3)
C19 C20 H20A 109.4
C21 C20 H20A 109.4
C19 C20 H20B 109.4
C21 C20 H20B 109.4
H20A C20 H20B 108.0
C22 C21 C20 112.9(3)
C22 C21 H21A 109.0
C20 C21 H21A 109.0
C22 C21 H21B 109.0
C20 C21 H21B 109.0
H21A C21 H21B 107.8
C21 C22 H22A 109.5
C21 C22 H22B 109.5
H22A C22 H22B 109.5
C21 C22 H22C 109.5
H22A C22 H22C 109.5
H22B C22 H22C 109.5
C4 C23 H23A 109.5
C4 C23 H23B 109.5
H23A C23 H23B 109.5
C4 C23 H23C 109.5
H23A C23 H23C 109.5
H23B C23 H23C 109.5
C5 C24 H24A 109.5
C5 C24 H24B 109.5
H24A C24 H24B 109.5
C5 C24 H24C 109.5
H24A C24 H24C 109.5
H24B C24 H24C 109.5
C7 N1 N2 117.44(14)
C7 N1 C1 125.28(14)
N2 N1 C1 116.89(13)
C9 N2 N1 116.82(16)
C9 N2 H2 118.9(15)
N1 N2 H2 116.8(15)
C7 O2 C8 115.57(15)
C9 O4 C10 114.6(3)

loop_
_geom_bond_atom_site_label_1
_geom_bond_atom_site_label_2
_geom_bond_distance
C1 C6 1.389(2)
C1 C2 1.391(2)
C1 N1 1.443(2)
C2 C3 1.396(2)
C2 C11 1.496(2)
C3 C4 1.393(2)
C3 H3 0.9300
C4 C5 1.396(3)
C4 C23 1.513(2)
C5 C6 1.388(2)
C5 C24 1.511(2)
C6 H6 0.9300
C7 O1 1.211(2)
C7 O2 1.332(2)
C7 N1 1.360(2)
C8 O2 1.438(2)
C8 H8A 0.9600
C8 H8B 0.9600
C8 H8C 0.9600
C9 O3 1.197(3)
C9 O4 1.338(3)
C9 N2 1.367(3)
C10 O4 1.441(4)
C10 H10A 0.9600
C10 H10B 0.9600
C10 H10C 0.9600
C11 C12 1.330(3)
C11 C19 1.513(2)
C12 C13 1.479(2)
C12 H12 0.9300
C13 C14 1.384(3)
C13 C18 1.384(3)
C14 C15 1.383(3)
C14 H14 0.9300
C15 C16 1.361(4)
C15 H15 0.9300
C16 C17 1.366(4)
C16 H16 0.9300
C17 C18 1.382(3)
C17 H17 0.9300
C18 H18 0.9300
C19 C20 1.521(4)
C19 H19A 0.9700
C19 H19B 0.9700
C20 C21 1.665(7)
C20 H20A 0.9700
C20 H20B 0.9700
C21 C22 1.498(7)
C21 H21A 0.9700
C21 H21B 0.9700
C22 H22A 0.9600
C22 H22B 0.9600
C22 H22C 0.9600
C23 H23A 0.9600
C23 H23B 0.9600
C23 H23C 0.9600
C24 H24A 0.9600
C24 H24B 0.9600
C24 H24C 0.9600
N1 N2 1.384(2)
N2 H2 0.84(2)

loop_
_geom_hbond_atom_site_label_D
_geom_hbond_atom_site_label_H
_geom_hbond_atom_site_label_A
_geom_hbond_distance_DH
_geom_hbond_distance_HA
_geom_hbond_distance_DA
_geom_hbond_angle_DHA
_geom_hbond_site_symmetry_A
N2 H2 O1 0.84(2) 2.24(2) 3.073(2) 173(2) 2_566

loop_
_geom_torsion_atom_site_label_1
_geom_torsion_atom_site_label_2
_geom_torsion_atom_site_label_3
_geom_torsion_atom_site_label_4
_geom_torsion
C6 C1 C2 C3 0.5(2)
N1 C1 C2 C3 -175.28(14)
C6 C1 C2 C11 179.43(15)
N1 C1 C2 C11 3.7(2)
C1 C2 C3 C4 0.2(3)
C11 C2 C3 C4 -178.81(16)
C2 C3 C4 C5 -1.2(3)
C2 C3 C4 C23 178.66(17)
C3 C4 C5 C6 1.7(2)
C23 C4 C5 C6 -178.24(17)
C3 C4 C5 C24 -179.15(16)
C23 C4 C5 C24 1.0(3)
C2 C1 C6 C5 0.0(3)
N1 C1 C6 C5 175.76(14)
C4 C5 C6 C1 -1.1(2)
C24 C5 C6 C1 179.74(16)
C1 C2 C11 C12 -124.13(19)
C3 C2 C11 C12 54.8(2)
C1 C2 C11 C19 61.3(2)
C3 C2 C11 C19 -119.84(19)
C2 C11 C12 C13 -178.28(18)
C19 C11 C12 C13 -4.0(3)
C11 C12 C13 C14 -53.7(3)
C11 C12 C13 C18 125.1(2)
C18 C13 C14 C15 -2.3(3)
C12 C13 C14 C15 176.6(2)
C13 C14 C15 C16 2.2(4)
C14 C15 C16 C17 -1.0(4)
C15 C16 C17 C18 0.0(4)
C16 C17 C18 C13 -0.1(4)
C14 C13 C18 C17 1.3(3)
C12 C13 C18 C17 -177.6(2)
C12 C11 C19 C20 -110.6(3)
C2 C11 C19 C20 63.7(3)
C11 C19 C20 C21 75.1(3)
C19 C20 C21 C22 64.2(3)
O1 C7 N1 N2 -8.5(3)
O2 C7 N1 N2 173.24(15)
O1 C7 N1 C1 178.87(16)
O2 C7 N1 C1 0.6(2)
C6 C1 N1 C7 81.5(2)
C2 C1 N1 C7 -102.7(2)
C6 C1 N1 N2 -91.17(19)
C2 C1 N1 N2 84.68(19)
O3 C9 N2 N1 -9.0(3)
O4 C9 N2 N1 172.80(15)
C7 N1 N2 C9 -76.7(2)
C1 N1 N2 C9 96.58(19)
O1 C7 O2 C8 -6.1(3)
N1 C7 O2 C8 172.1(2)
O3 C9 O4 C10 -3.0(3)
N2 C9 O4 C10 175.1(2)
